data_2205342
loop_
_publ_author_name
'Mao-Lin Hu'
'Zhi-Min Jin'
'Ya-Juan Zhao'
'Di-Mei Chen'
'Shun Wang'
'Xiao-Qing Cai'

_publ_section_title
;
 Tetramethylpyrazine--<i>endo</i>-norbornene-<i>cis</i>-5,6-dicarboxylic
 acid (1/2)
;
_journal_issue 3
_journal_name_full 'Acta Crystallographica Section E'
_journal_page_first o731
_journal_page_last o732
_journal_paper_doi 10.1107/S1600536805005283
_journal_volume 61
_journal_year 2005
_chemical_formula_iupac 'C9 H10 O4, 0.5C8 H12 N2'
_chemical_formula_moiety 'C9 H10 O4, 0.5C8 H12 N2'
_chemical_formula_sum 'C13 H16 N O4'
_chemical_formula_weight 250.27
_chemical_name_systematic
;
Tetramethylpyrazine--endo-norbornene-cis-5,6-dicarboxylic acid (1/2)
;
_space_group_IT_number 2
_symmetry_cell_setting triclinic
_symmetry_space_group_name_Hall '-P 1'
_symmetry_space_group_name_H-M 'P -1'
_atom_sites_solution_hydrogens geom
_atom_sites_solution_primary direct
_atom_sites_solution_secondary difmap
_audit_creation_method SHELXL-97
_cell_angle_alpha 101.875(8)
_cell_angle_beta 97.890(6)
_cell_angle_gamma 98.590(8)
_cell_formula_units_Z 2
_cell_length_a 6.106(2)
_cell_length_b 9.293(3)
_cell_length_c 11.580(4)
_cell_measurement_reflns_used 986
_cell_measurement_temperature 298(2)
_cell_measurement_theta_max 24.38
_cell_measurement_theta_min 2.66
_cell_volume 626.2(4)
_computing_cell_refinement 'SAINT (Bruker, 2002)'
_computing_data_collection 'SMART (Bruker, 2002)'
_computing_data_reduction SAINT
_computing_molecular_graphics 'SHELXTL (Bruker, 2002)'
_computing_publication_material SHELXL97
_computing_structure_refinement 'SHELXL97 (Sheldrick, 1997)'
_computing_structure_solution 'SHELXS97 (Sheldrick, 1997)'
_diffrn_ambient_temperature 298(2)
_diffrn_measured_fraction_theta_full 0.972
_diffrn_measured_fraction_theta_max 0.972
_diffrn_measurement_device_type 'Bruker APEX area-detector'
_diffrn_measurement_method '\f and \w'
_diffrn_radiation_monochromator graphite
_diffrn_radiation_source 'fine-focus sealed tube'
_diffrn_radiation_type MoK\a
_diffrn_radiation_wavelength 0.71073
_diffrn_reflns_av_R_equivalents 0.0228
_diffrn_reflns_av_sigmaI/netI 0.0665
_diffrn_reflns_limit_h_max 7
_diffrn_reflns_limit_h_min -6
_diffrn_reflns_limit_k_max 9
_diffrn_reflns_limit_k_min -11
_diffrn_reflns_limit_l_max 11
_diffrn_reflns_limit_l_min -13
_diffrn_reflns_number 3212
_diffrn_reflns_theta_full 25.01
_diffrn_reflns_theta_max 25.01
_diffrn_reflns_theta_min 1.82
_diffrn_standards_decay_% 0
_diffrn_standards_interval_count 0
_diffrn_standards_interval_time 0
_diffrn_standards_number 0
_exptl_absorpt_coefficient_mu 0.099
_exptl_absorpt_correction_T_max 0.9883
_exptl_absorpt_correction_T_min 0.9786
_exptl_absorpt_correction_type multi-scan
_exptl_absorpt_process_details '(SADABS; Bruker, 2002)'
_exptl_crystal_colour Colorless
_exptl_crystal_density_diffrn 1.327
_exptl_crystal_density_method 'not measured'
_exptl_crystal_description Block
_exptl_crystal_F_000 266
_exptl_crystal_size_max 0.22
_exptl_crystal_size_mid 0.13
_exptl_crystal_size_min 0.12
_refine_diff_density_max 0.527
_refine_diff_density_min -0.449
_refine_ls_extinction_method none
_refine_ls_goodness_of_fit_ref 1.217
_refine_ls_hydrogen_treatment constr
_refine_ls_matrix_type full
_refine_ls_number_parameters 167
_refine_ls_number_reflns 2149
_refine_ls_number_restraints 0
_refine_ls_restrained_S_all 1.217
_refine_ls_R_factor_all 0.1489
_refine_ls_R_factor_gt 0.0962
_refine_ls_shift/su_max 0.000
_refine_ls_shift/su_mean 0.000
_refine_ls_structure_factor_coef Fsqd
_refine_ls_weighting_details 'calc w = 1/[\s^2^(Fo^2^)+(0.2P)^2^] where P = (Fo^2^+2Fc^2^)/3'
_refine_ls_weighting_scheme calc
_refine_ls_wR_factor_gt 0.2598
_refine_ls_wR_factor_ref 0.3261
_reflns_number_gt 1374
_reflns_number_total 2149
_reflns_threshold_expression I>2\s(I)
_cod_data_source_file rn6043.cif
_cod_data_source_block I
_cod_depositor_comments
;
The following automatic conversions were performed:
'_exptl_absorpt_correction_type' value 'Multi-scan' changed to
'multi-scan' according to
'/home/saulius/struct/CIF-dictionaries/cif_core.dic' dictionary named
'cif_core.dic' version 2.4.1 from 2010-06-29.

Automatic conversion script
Id: cif_fix_enum 1527 2010-12-29 10:47:43Z saulius 

The following automatic conversions were performed:

'_exptl_absorpt_correction_type' value 'Multi-scan' changed to
'multi-scan' according to
/home/saulius/struct/CIF-dictionaries/cif_core.dic dictionary named
'cif_core.dic' version 2.4.1 from 2010-06-29.

Automatic conversion script
Id: cif_fix_values 1715 2011-07-08 13:25:40Z adriana 
;
_cod_original_cell_volume 626.1(4)
_cod_original_sg_symbol_Hall -P1
_cod_database_code 2205342
_cod_database_fobs_code 2205342

loop_
_symmetry_equiv_pos_as_xyz
'x, y, z'
'-x, -y, -z'

loop_
_atom_site_label
_atom_site_fract_x
_atom_site_fract_y
_atom_site_fract_z
_atom_site_U_iso_or_equiv
_atom_site_adp_type
_atom_site_calc_flag
_atom_site_refinement_flags
_atom_site_occupancy
_atom_site_type_symbol
O1 0.7089(7) 0.8995(5) 0.4539(4) 0.0539(13) Uani d . 1 O
H1 0.8045 0.9480 0.5108 0.081 Uiso calc R 1 H
O2 0.9940(7) 0.9262(5) 0.3574(4) 0.0554(12) Uani d . 1 O
O3 0.9186(7) 0.5820(5) 0.3271(4) 0.0553(13) Uani d . 1 O
H3 1.0315 0.5501 0.3491 0.083 Uiso calc R 1 H
O4 1.0845(7) 0.5991(5) 0.1714(4) 0.0601(13) Uani d . 1 O
N1 1.3035(7) 0.5209(5) 0.4383(4) 0.0409(12) Uani d . 1 N
C1 1.2874(11) 0.7434(7) 0.5853(7) 0.064(2) Uani d . 1 C
H1A 1.3829 0.8360 0.5868 0.096 Uiso calc R 1 H
H1B 1.2590 0.7423 0.6647 0.096 Uiso calc R 1 H
H1C 1.1475 0.7340 0.5326 0.096 Uiso calc R 1 H
C2 1.4009(9) 0.6153(6) 0.5414(5) 0.0380(13) Uani d . 1 C
C3 1.4009(9) 0.4064(5) 0.3933(5) 0.0368(13) Uani d . 1 C
C4 1.2833(11) 0.3014(6) 0.2791(5) 0.0525(17) Uani d . 1 C
H4A 1.1758 0.3481 0.2387 0.079 Uiso calc R 1 H
H4B 1.2071 0.2120 0.2960 0.079 Uiso calc R 1 H
H4C 1.3912 0.2764 0.2288 0.079 Uiso calc R 1 H
C5 0.7984(9) 0.8772(5) 0.3581(5) 0.0352(13) Uani d . 1 C
C6 0.6339(9) 0.7887(6) 0.2482(5) 0.0382(14) Uani d . 1 C
H6 0.4921 0.7526 0.2725 0.046 Uiso calc R 1 H
C7 0.5854(10) 0.8841(6) 0.1529(5) 0.0461(15) Uani d . 1 C
H7 0.4896 0.9580 0.1732 0.055 Uiso calc R 1 H
C8 0.4866(9) 0.7569(6) 0.0413(5) 0.0465(16) Uani d . 1 C
H8A 0.3588 0.6890 0.0529 0.056 Uiso calc R 1 H
H8B 0.4494 0.7927 -0.0306 0.056 Uiso calc R 1 H
C9 0.8013(11) 0.9424(7) 0.1205(6) 0.0554(18) Uani d . 1 C
H9 0.8732 1.0420 0.1412 0.067 Uiso calc R 1 H
C10 0.8775(10) 0.8277(7) 0.0559(6) 0.0509(16) Uani d . 1 C
H10 1.0100 0.8324 0.0246 0.061 Uiso calc R 1 H
C11 0.7036(9) 0.6914(6) 0.0455(5) 0.0408(14) Uani d . 1 C
H11 0.7036 0.6070 -0.0210 0.049 Uiso calc R 1 H
C12 0.7108(8) 0.6539(5) 0.1701(5) 0.0381(14) Uani d . 1 C
H12 0.5919 0.5667 0.1603 0.046 Uiso calc R 1 H
C13 0.9272(9) 0.6120(5) 0.2222(5) 0.0399(14) Uani d . 1 C

loop_
_atom_site_aniso_label
_atom_site_aniso_U_11
_atom_site_aniso_U_22
_atom_site_aniso_U_33
_atom_site_aniso_U_12
_atom_site_aniso_U_13
_atom_site_aniso_U_23
O1 0.053(3) 0.054(3) 0.041(3) -0.0001(19) 0.001(2) -0.008(2)
O2 0.039(2) 0.074(3) 0.041(3) -0.003(2) 0.0025(18) -0.003(2)
O3 0.041(2) 0.069(3) 0.060(3) 0.022(2) -0.008(2) 0.025(2)
O4 0.042(3) 0.084(3) 0.062(3) 0.032(2) 0.008(2) 0.021(2)
N1 0.041(3) 0.040(3) 0.041(3) 0.015(2) -0.003(2) 0.007(2)
C1 0.058(4) 0.044(4) 0.080(5) 0.029(3) -0.006(4) -0.008(3)
C2 0.042(3) 0.034(3) 0.037(3) 0.017(2) 0.003(2) 0.000(2)
C3 0.039(3) 0.032(3) 0.037(3) 0.008(2) 0.001(2) 0.006(2)
C4 0.064(4) 0.047(3) 0.041(4) 0.017(3) -0.004(3) 0.002(3)
C5 0.041(3) 0.035(3) 0.029(3) 0.014(2) 0.003(2) 0.003(2)
C6 0.029(3) 0.042(3) 0.040(3) 0.008(2) 0.002(2) 0.003(2)
C7 0.054(4) 0.042(3) 0.040(3) 0.022(3) -0.004(3) 0.004(3)
C8 0.042(3) 0.049(3) 0.041(3) 0.012(2) -0.012(3) 0.003(3)
C9 0.058(4) 0.044(3) 0.056(4) -0.003(3) -0.016(3) 0.019(3)
C10 0.038(3) 0.066(4) 0.049(4) 0.010(3) -0.007(3) 0.021(3)
C11 0.036(3) 0.039(3) 0.040(3) 0.008(2) -0.004(2) 0.000(2)
C12 0.028(3) 0.026(3) 0.047(3) -0.002(2) -0.011(2) -0.004(2)
C13 0.039(3) 0.028(3) 0.045(3) 0.007(2) -0.015(3) 0.005(2)

loop_
_atom_type_symbol
_atom_type_description
_atom_type_scat_dispersion_real
_atom_type_scat_dispersion_imag
_atom_type_scat_source
C C 0.0033 0.0016 'International Tables Vol C Tables 4.2.6.8 and 6.1.1.4'
H H 0.0000 0.0000 'International Tables Vol C Tables 4.2.6.8 and 6.1.1.4'
N N 0.0061 0.0033 'International Tables Vol C Tables 4.2.6.8 and 6.1.1.4'
O O 0.0106 0.0060 'International Tables Vol C Tables 4.2.6.8 and 6.1.1.4'

loop_
_geom_angle_atom_site_label_1
_geom_angle_atom_site_label_2
_geom_angle_atom_site_label_3
_geom_angle_site_symmetry_1
_geom_angle_site_symmetry_3
_geom_angle
_geom_angle_publ_flag
C5 O1 H1 . . 109.5 ?
C13 O3 H3 . . 109.5 ?
C2 N1 C3 . . 119.7(4) yes
C2 C1 H1A . . 109.5 ?
C2 C1 H1B . . 109.5 ?
H1A C1 H1B . . 109.5 ?
C2 C1 H1C . . 109.5 ?
H1A C1 H1C . . 109.5 ?
H1B C1 H1C . . 109.5 ?
N1 C2 C3 . 2_866 121.0(5) ?
N1 C2 C1 . . 117.2(5) ?
C3 C2 C1 2_866 . 121.8(5) ?
N1 C3 C2 . 2_866 119.2(5) ?
N1 C3 C4 . . 117.9(5) ?
C2 C3 C4 2_866 . 122.7(5) ?
C3 C4 H4A . . 109.5 ?
C3 C4 H4B . . 109.5 ?
H4A C4 H4B . . 109.5 ?
C3 C4 H4C . . 109.5 ?
H4A C4 H4C . . 109.5 ?
H4B C4 H4C . . 109.5 ?
O2 C5 O1 . . 122.8(5) yes
O2 C5 C6 . . 124.0(5) ?
O1 C5 C6 . . 113.2(5) ?
C5 C6 C12 . . 116.6(4) ?
C5 C6 C7 . . 112.5(4) ?
C12 C6 C7 . . 100.6(4) ?
C5 C6 H6 . . 108.9 ?
C12 C6 H6 . . 108.9 ?
C7 C6 H6 . . 108.9 ?
C9 C7 C8 . . 100.5(5) ?
C9 C7 C6 . . 108.3(5) ?
C8 C7 C6 . . 99.7(4) ?
C9 C7 H7 . . 115.4 ?
C8 C7 H7 . . 115.4 ?
C6 C7 H7 . . 115.4 ?
C11 C8 C7 . . 93.0(4) ?
C11 C8 H8A . . 113.1 ?
C7 C8 H8A . . 113.1 ?
C11 C8 H8B . . 113.1 ?
C7 C8 H8B . . 113.1 ?
H8A C8 H8B . . 110.5 ?
C10 C9 C7 . . 109.0(5) ?
C10 C9 H9 . . 125.5 ?
C7 C9 H9 . . 125.5 ?
C9 C10 C11 . . 105.5(6) ?
C9 C10 H10 . . 127.2 ?
C11 C10 H10 . . 127.2 ?
C10 C11 C8 . . 101.5(5) ?
C10 C11 C12 . . 108.9(4) ?
C8 C11 C12 . . 98.1(5) ?
C10 C11 H11 . . 115.4 ?
C8 C11 H11 . . 115.4 ?
C12 C11 H11 . . 115.4 ?
C13 C12 C11 . . 116.0(5) ?
C13 C12 C6 . . 116.2(4) ?
C11 C12 C6 . . 104.3(4) ?
C13 C12 H12 . . 106.5 ?
C11 C12 H12 . . 106.5 ?
C6 C12 H12 . . 106.5 ?
O4 C13 O3 . . 123.2(5) yes
O4 C13 C12 . . 124.7(5) ?
O3 C13 C12 . . 111.9(6) ?

loop_
_geom_bond_atom_site_label_1
_geom_bond_atom_site_label_2
_geom_bond_site_symmetry_2
_geom_bond_distance
_geom_bond_publ_flag
O1 C5 . 1.296(6) yes
O1 H1 . 0.8200 ?
O2 C5 . 1.215(6) yes
O3 C13 . 1.308(7) yes
O3 H3 . 0.8200 ?
O4 C13 . 1.201(7) yes
N1 C2 . 1.329(7) ?
N1 C3 . 1.343(7) ?
C1 C2 . 1.500(7) ?
C1 H1A . 0.9600 ?
C1 H1B . 0.9600 ?
C1 H1C . 0.9600 ?
C2 C3 2_866 1.401(7) ?
C3 C2 2_866 1.401(7) ?
C3 C4 . 1.488(7) ?
C4 H4A . 0.9600 ?
C4 H4B . 0.9600 ?
C4 H4C . 0.9600 ?
C5 C6 . 1.509(7) ?
C6 C12 . 1.560(7) ?
C6 C7 . 1.576(8) ?
C6 H6 . 0.9800 ?
C7 C9 . 1.476(9) ?
C7 C8 . 1.541(8) ?
C7 H7 . 0.9800 ?
C8 C11 . 1.538(8) ?
C8 H8A . 0.9700 ?
C8 H8B . 0.9700 ?
C9 C10 . 1.352(9) ?
C9 H9 . 0.9300 ?
C10 C11 . 1.499(8) ?
C10 H10 . 0.9300 ?
C11 C12 . 1.548(8) ?
C11 H11 . 0.9800 ?
C12 C13 . 1.515(7) ?
C12 H12 . 0.9800 ?

loop_
_geom_hbond_atom_site_label_D
_geom_hbond_atom_site_label_H
_geom_hbond_atom_site_label_A
_geom_hbond_site_symmetry_A
_geom_hbond_distance_DH
_geom_hbond_distance_HA
_geom_hbond_distance_DA
_geom_hbond_angle_DHA
_geom_hbond_publ_flag
O1 H1 O2 2_776 0.82 1.88 2.696(5) 174 yes
O3 H3 N1 . 0.82 1.92 2.715(5) 164 yes
C1 H1C O3 . 0.96 2.59 3.399(5) 142 yes
C8 H8A O4 1_455 0.97 2.46 3.361(5) 154 yes
